data_7027862
loop_
_publ_author_name
'Zobel, Bernhard'
'Costin, Jason'
'Vincent, Beverly R.'
'Tiekink, Edward R. T.'
'Dakternieks, Dainis'

_publ_section_title
;
 A new &#x201C;Sn12&#x201D; oxo-cluster---how to flatten the football
;
_journal_issue 22
_journal_name_full 'Journal of the Chemical Society, Dalton Transactions'
_journal_page_first 4021
_journal_paper_doi 10.1039/b007896o
_journal_year 2000
_chemical_formula_moiety 'C23 H33 Cl7 O20 Sn6 '
_chemical_formula_sum 'C23 H33 Cl7 O20 Sn6'
_chemical_formula_weight 1589.81
_space_group_IT_number 14
_symmetry_cell_setting monoclinic
_symmetry_Int_Tables_number 14
_symmetry_space_group_name_Hall '-P 2yn'
_symmetry_space_group_name_H-M 'P 1 21/n 1'
_cell_angle_alpha 90
_cell_angle_beta 103.797(3)
_cell_angle_gamma 90
_cell_formula_units_Z 4
_cell_length_a 12.059(2)
_cell_length_b 24.484(1)
_cell_length_c 14.4170(4)
_cell_measurement_reflns_used 0
_cell_measurement_temperature 100
_cell_measurement_theta_max 0.0
_cell_measurement_theta_min 0.0
_cell_volume 4133.8(7)
_computing_cell_refinement 'MSC/AFC Diffractometer Control'
_computing_data_collection 'MSC/AFC Diffractometer Control'
_computing_data_reduction 'teXsan for Windows (MSC, 1997)'
_computing_publication_material 'teXsan for Windows (MSC, 1997)'
_computing_structure_refinement 'teXsan for Windows (MSC, 1997)'
_computing_structure_solution
;
SIR88 (Burla, et. al. 1989)
;
_diffrn_ambient_temperature 100
_diffrn_measurement_device 'Rigaku CCD'
_diffrn_measurement_method \w-2\q
_diffrn_orient_matrix_UB_11 0.00000
_diffrn_orient_matrix_UB_12 0.00000
_diffrn_orient_matrix_UB_13 0.00000
_diffrn_orient_matrix_UB_21 0.00000
_diffrn_orient_matrix_UB_22 0.00000
_diffrn_orient_matrix_UB_23 0.00000
_diffrn_orient_matrix_UB_31 0.00000
_diffrn_orient_matrix_UB_32 0.00000
_diffrn_orient_matrix_UB_33 0.00000
_diffrn_radiation_detector 'scintillation counter'
_diffrn_radiation_monochromator graphite
_diffrn_radiation_source 'Rigaku rotating anode'
_diffrn_radiation_type 'Mo K\a'
_diffrn_radiation_wavelength 0.7107
_diffrn_reflns_av_R_equivalents 0.04975
_diffrn_reflns_av_sigmaI/netI 0.104
_diffrn_reflns_limit_h_max 17
_diffrn_reflns_limit_h_min -16
_diffrn_reflns_limit_k_max 35
_diffrn_reflns_limit_k_min -33
_diffrn_reflns_limit_l_max 20
_diffrn_reflns_limit_l_min -20
_diffrn_reflns_number 49099
_diffrn_reflns_reduction_process 'Lp corrections applied'
_diffrn_reflns_theta_max 31.54
_diffrn_reflns_theta_min 1.46
_diffrn_standards_decay_% 0.00
_diffrn_standards_interval_count 0
_diffrn_standards_number 0
_exptl_absorpt_coefficient_mu 4.096
_exptl_absorpt_correction_T_max 1
_exptl_absorpt_correction_T_min 0.640
_exptl_crystal_colour colourless
_exptl_crystal_density_diffrn 2.554
_exptl_crystal_density_meas ?
_exptl_crystal_description block
_exptl_crystal_F_000 3000
_exptl_crystal_size_max 0.20
_exptl_crystal_size_mid 0.20
_exptl_crystal_size_min 0.20
_refine_diff_density_max '1.731, near Sn(3)'
_refine_ls_extinction_method none
_refine_ls_goodness_of_fit_ref 1.710
_refine_ls_hydrogen_treatment noref
_refine_ls_matrix_type full
_refine_ls_number_constraints 0
_refine_ls_number_parameters 394
_refine_ls_number_reflns 6985
_refine_ls_number_restraints 0
_refine_ls_R_factor_gt 0.0470
_refine_ls_shift/su_max 0.0100
_refine_ls_shift/su_mean 0.0008
_refine_ls_structure_factor_coef F
_refine_ls_weighting_details 'w = 1/[\s^2^(Fo)]'
_refine_ls_weighting_scheme sigma
_refine_ls_wR_factor_ref 0.0490
_reflns_number_gt 6985
_reflns_number_total 12203
_reflns_threshold_expression I>3.00\s(I)
_cod_data_source_file b007896osup1.cif
_cod_data_source_block '_B002915G'
_cod_depositor_comments
;
The following automatic conversions were performed:

'_exptl_crystal_density_meas' value 'not measured' was changed to '?'
- the value is perceived as not measured.

Automatic conversion script
Id: cif_fix_values 3008 2015-01-20 13:52:24Z robertas 
;
_cod_original_cell_volume 4133.7(5)
_cod_original_sg_symbol_H-M 'P 21/n     '
_cod_original_formula_sum 'C23 H33 Cl7 O20 Sn6 '
_cod_database_code 7027862

loop_
_symmetry_equiv_pos_as_xyz
'   +x,   +y,   +z'
1/2-x,1/2+y,1/2-z
'   -x,   -y,   -z'
1/2+x,1/2-y,1/2+z

loop_
_atom_site_label
_atom_site_fract_x
_atom_site_fract_y
_atom_site_fract_z
_atom_site_U_iso_or_equiv
_atom_site_occupancy
_atom_site_refinement_flags
_atom_site_adp_type
_atom_site_calc_flag
Sn(1) -0.05974(5) 0.05669(2) 0.20012(3) 0.01758(12) 1.000 . Uani d
Sn(2) 0.05186(4) 0.03368(2) 0.42155(3) 0.01468(12) 1.000 . Uani d
Sn(3) -0.05590(4) 0.17747(2) 0.35173(3) 0.01618(12) 1.000 . Uani d
Sn(4) -0.14963(4) 0.10134(2) 0.54580(3) 0.01477(11) 1.000 . Uani d
Sn(5) 0.05229(4) 0.18961(2) 0.60985(3) 0.01638(12) 1.000 . Uani d
Sn(6) 0.04851(5) 0.07725(2) 0.78053(3) 0.01626(12) 1.000 . Uani d
Cl(1) 0.3278(2) 0.01738(11) 0.0500(2) 0.0404(7) 1.000 . Uani d
Cl(2) -0.4393(2) -0.06869(10) 0.2856(2) 0.0439(7) 1.000 . Uani d
Cl(3) -0.5215(2) 0.10348(9) 0.3455(2) 0.0303(5) 1.000 . Uani d
Cl(4) 0.4355(2) 0.18442(12) 0.5449(2) 0.0439(7) 1.000 . Uani d
Cl(5) 0.0665(2) 0.38643(9) 0.5486(2) 0.0439(7) 1.000 . Uani d
Cl(6) -0.2317(2) 0.32323(10) 0.6663(2) 0.0551(8) 1.000 . Uani d
Cl(7) -0.3564(2) 0.17771(10) 0.8383(2) 0.0494(8) 1.000 . Uani d
O(1) -0.0034(4) -0.0061(2) 0.2978(3) 0.0142(12) 1.000 . Uani d
O(2) -0.0235(4) 0.0969(2) 0.3321(3) 0.0151(12) 1.000 . Uani d
O(3) -0.0867(5) -0.0143(2) 0.1204(3) 0.0194(13) 1.000 . Uani d
O(4) -0.0670(4) 0.0393(2) 0.4964(3) 0.0160(12) 1.000 . Uani d
O(5) -0.0554(4) 0.1593(2) 0.4888(3) 0.0153(12) 1.000 . Uani d
O(6) -0.0087(4) 0.1180(2) 0.6538(3) 0.0142(12) 1.000 . Uani d
O(7) 0.1176(5) 0.0609(2) 0.2054(3) 0.021(1) 1.000 . Uani d
O(8) 0.0870(5) 0.0473(3) 0.0493(4) 0.032(2) 1.000 . Uani d
O(9) -0.2298(5) 0.0370(2) 0.2225(3) 0.0212(13) 1.000 . Uani d
O(10) -0.2140(5) -0.0536(2) 0.2533(4) 0.023(1) 1.000 . Uani d
O(11) -0.2404(5) 0.1745(2) 0.3228(4) 0.024(1) 1.000 . Uani d
O(12) -0.2774(4) 0.1059(2) 0.4132(3) 0.0201(13) 1.000 . Uani d
O(13) 0.1234(5) 0.1942(2) 0.3899(4) 0.021(1) 1.000 . Uani d
O(14) 0.1934(5) 0.1711(2) 0.5443(4) 0.022(1) 1.000 . Uani d
O(15) -0.0755(5) 0.2617(2) 0.4012(3) 0.0190(13) 1.000 . Uani d
O(16) 0.0593(5) 0.2671(2) 0.5396(4) 0.020(1) 1.000 . Uani d
O(17) -0.2349(5) 0.1733(2) 0.5848(4) 0.021(1) 1.000 . Uani d
O(18) -0.0918(5) 0.2327(2) 0.6370(4) 0.020(1) 1.000 . Uani d
O(19) -0.1155(5) 0.0788(2) 0.8084(4) 0.022(1) 1.000 . Uani d
O(20) -0.1222(6) 0.1698(3) 0.8184(5) 0.037(2) 1.000 . Uani d
C(1) -0.1156(7) 0.1223(3) 0.1038(5) 0.024(2) 1.000 . Uiso d
C(2) -0.158(1) 0.1757(7) 0.1363(11) 0.024(3) 0.500 S Uiso d
C(2') -0.042(2) 0.1721(7) 0.1310(12) 0.029(4) 0.500 S Uiso d
C(3) -0.0702(7) 0.2071(3) 0.2102(5) 0.022(2) 1.000 . Uiso d
C(4) -0.2682(7) 0.0495(3) 0.5920(5) 0.019(2) 1.000 . Uiso d
C(5) -0.3058(7) -0.0002(3) 0.5264(5) 0.021(2) 1.000 . Uiso d
C(6) -0.2301(7) -0.0505(3) 0.5495(5) 0.019(2) 1.000 . Uiso d
C(7) 0.1732(7) 0.2074(4) 0.7393(6) 0.025(2) 1.000 . Uiso d
C(8) 0.1344(8) 0.1992(4) 0.8299(6) 0.032(2) 1.000 . Uiso d
C(9) 0.1414(8) 0.1399(4) 0.8671(6) 0.028(2) 1.000 . Uiso d
C(10) 0.1499(7) 0.0485(3) 0.1290(5) 0.023(2) 1.000 . Uiso d
C(11) 0.2757(8) 0.0355(4) 0.1501(6) 0.030(2) 1.000 . Uiso d
C(12) -0.2665(7) -0.0091(3) 0.2400(5) 0.022(2) 1.000 . Uiso d
C(13) -0.3901(8) -0.0078(4) 0.2429(6) 0.031(2) 1.000 . Uiso d
C(14) -0.3059(7) 0.1417(3) 0.3509(5) 0.021(2) 1.000 . Uiso d
C(15) -0.4296(8) 0.1480(4) 0.3026(6) 0.037(2) 1.000 . Uiso d
C(16) 0.2043(7) 0.1872(3) 0.4641(5) 0.022(2) 1.000 . Uiso d
C(17) 0.3201(8) 0.1991(4) 0.4482(6) 0.030(2) 1.000 . Uiso d
C(18) -0.0166(7) 0.2870(3) 0.4711(5) 0.021(2) 1.000 . Uiso d
C(19) -0.0420(8) 0.3474(4) 0.4735(6) 0.030(2) 1.000 . Uiso d
C(20) -0.1928(7) 0.2180(3) 0.6196(5) 0.022(2) 1.000 . Uiso d
C(21) -0.2818(8) 0.2556(4) 0.6445(6) 0.032(2) 1.000 . Uiso d
C(22) -0.1632(7) 0.1244(3) 0.8206(5) 0.020(2) 1.000 . Uiso d
C(23) -0.2820(8) 0.1161(4) 0.8315(6) 0.029(2) 1.000 . Uiso d
H(41) -0.2335 0.0366 0.6543 0.023 1.000 . Uiso c
H(42) -0.3340 0.0704 0.5940 0.023 1.000 . Uiso c
H(51) -0.3807 -0.0101 0.5305 0.025 1.000 . Uiso c
H(52) -0.3072 0.0106 0.4628 0.025 1.000 . Uiso c
H(61) -0.2488 -0.0747 0.4965 0.023 1.000 . Uiso c
H(62) -0.2457 -0.0677 0.6041 0.023 1.000 . Uiso c
H(71) 0.2379 0.1848 0.7423 0.030 1.000 . Uiso c
H(72) 0.1948 0.2446 0.7371 0.030 1.000 . Uiso c
H(81) 0.1804 0.2213 0.8781 0.038 1.000 . Uiso c
H(82) 0.0571 0.2107 0.8188 0.038 1.000 . Uiso c
H(91) 0.1162 0.1403 0.9247 0.034 1.000 . Uiso c
H(92) 0.2196 0.1296 0.8806 0.034 1.000 . Uiso c
H(111) 0.2900 0.0060 0.1940 0.037 1.000 . Uiso c
H(112) 0.3164 0.0668 0.1787 0.037 1.000 . Uiso c
H(131) -0.4344 -0.0013 0.1800 0.037 1.000 . Uiso c
H(132) -0.4007 0.0214 0.2834 0.037 1.000 . Uiso c
H(151) -0.4388 0.1413 0.2363 0.044 1.000 . Uiso c
H(152) -0.4516 0.1846 0.3118 0.044 1.000 . Uiso c
H(171) 0.3231 0.2369 0.4339 0.036 1.000 . Uiso c
H(172) 0.3292 0.1782 0.3951 0.036 1.000 . Uiso c
H(191) -0.1100 0.3517 0.4950 0.036 1.000 . Uiso c
H(192) -0.0533 0.3613 0.4104 0.036 1.000 . Uiso c
H(211) -0.3017 0.2420 0.7001 0.038 1.000 . Uiso c
H(212) -0.3475 0.2557 0.5927 0.038 1.000 . Uiso c
H(231) -0.2784 0.0959 0.8884 0.034 1.000 . Uiso c
H(232) -0.3232 0.0959 0.7782 0.034 1.000 . Uiso c

loop_
_atom_site_aniso_label
_atom_site_aniso_U_11
_atom_site_aniso_U_22
_atom_site_aniso_U_33
_atom_site_aniso_U_12
_atom_site_aniso_U_13
_atom_site_aniso_U_23
Sn(1) 0.0239(3) 0.0151(2) 0.0126(2) 0.0030(2) 0.0022(2) 0.0002(2)
Sn(2) 0.0171(3) 0.0116(2) 0.0147(2) -0.0001(2) 0.0025(2) -0.0002(2)
Sn(3) 0.0188(3) 0.0110(2) 0.0188(2) 0.0012(2) 0.0046(2) 0.0015(2)
Sn(4) 0.0152(2) 0.0114(2) 0.0172(2) 0.0002(2) 0.0030(2) -0.0012(2)
Sn(5) 0.0165(3) 0.0126(2) 0.0193(2) -0.0023(2) 0.0027(2) -0.0025(2)
Sn(6) 0.0197(3) 0.0136(2) 0.0138(2) 0.0007(2) 0.0007(2) -0.0026(2)
Cl(1) 0.0304(12) 0.057(2) 0.0361(11) 0.0045(11) 0.0124(10) 0.0016(11)
Cl(2) 0.0253(12) 0.041(1) 0.067(2) -0.0106(11) 0.0156(11) -0.0034(12)
Cl(3) 0.0213(10) 0.0313(11) 0.0368(10) -0.0017(9) 0.0041(8) -0.0009(9)
Cl(4) 0.0219(11) 0.061(2) 0.0474(13) -0.0021(11) 0.0047(10) -0.0173(12)
Cl(5) 0.038(1) 0.0176(11) 0.070(2) -0.0022(9) 0.0012(12) -0.0105(10)
Cl(6) 0.048(2) 0.0212(12) 0.101(2) 0.0007(11) 0.026(2) -0.0191(13)
Cl(7) 0.050(2) 0.0279(13) 0.082(2) 0.0124(12) 0.039(1) 0.0032(12)
O(1) 0.021(3) 0.011(2) 0.009(2) 0.000(2) -0.001(2) -0.001(2)
O(2) 0.028(3) 0.008(2) 0.010(2) 0.005(2) 0.005(2) 0.001(2)
O(3) 0.028(3) 0.015(3) 0.013(2) 0.000(2) 0.001(2) -0.002(2)
O(4) 0.019(3) 0.011(3) 0.018(2) 0.003(2) 0.007(2) 0.002(2)
O(5) 0.017(3) 0.014(3) 0.016(2) -0.007(2) 0.008(2) -0.002(2)
O(6) 0.019(3) 0.009(2) 0.012(2) -0.002(2) -0.002(2) -0.004(2)
O(7) 0.026(3) 0.021(3) 0.017(2) -0.002(2) 0.009(2) -0.005(2)
O(8) 0.028(3) 0.048(4) 0.021(3) -0.000(3) 0.008(2) -0.002(3)
O(9) 0.022(3) 0.022(3) 0.017(2) 0.003(2) -0.001(2) -0.000(2)
O(10) 0.018(3) 0.018(3) 0.030(3) -0.002(2) 0.001(2) 0.002(2)
O(11) 0.022(3) 0.022(3) 0.027(3) 0.004(2) 0.003(2) 0.006(2)
O(12) 0.018(3) 0.017(3) 0.023(3) 0.000(2) -0.001(2) 0.001(2)
O(13) 0.022(3) 0.017(3) 0.027(3) -0.003(2) 0.008(2) -0.002(2)
O(14) 0.018(3) 0.022(3) 0.027(3) -0.001(2) 0.007(2) -0.005(2)
O(15) 0.026(3) 0.007(2) 0.022(3) 0.001(2) 0.003(2) 0.004(2)
O(16) 0.019(3) 0.013(3) 0.031(3) -0.006(2) 0.010(2) -0.001(2)
O(17) 0.021(3) 0.013(3) 0.031(3) 0.003(2) 0.008(2) -0.002(2)
O(18) 0.020(3) 0.011(3) 0.030(3) 0.001(2) 0.010(2) -0.005(2)
O(19) 0.024(3) 0.016(3) 0.025(3) 0.004(2) 0.005(2) -0.003(2)
O(20) 0.042(4) 0.025(3) 0.051(4) -0.005(3) 0.023(3) -0.004(3)

loop_
_atom_type_symbol
_atom_type_oxidation_number
_atom_type_number_in_cell
_atom_type_scat_dispersion_real
_atom_type_scat_dispersion_imag
_atom_type_scat_source
Sn 0 24 -0.873 1.424
;International Tables for Crystallography
(1992, Vol. C, Tables 4.2.6.8 and 6.1.1.1)
;
Cl 0 28 0.132 0.159
;International Tables for Crystallography
(1992, Vol. C, Tables 4.2.6.8 and 6.1.1.1)
;
O 0 80 0.008 0.006
;International Tables for Crystallography
(1992, Vol. C, Table 6.1.1.2)
;
C 0 92 0.002 0.002
;International Tables for Crystallography
(1992, Vol. C, Table 6.1.1.2)
;
H 0 132 0.000 0.000
;International Tables for Crystallography
(1992, Vol. C, Table 6.1.1.2)
;

loop_
_geom_angle_atom_site_label_1
_geom_angle_atom_site_label_2
_geom_angle_atom_site_label_3
_geom_angle
_geom_angle_site_symmetry_1
_geom_angle_site_symmetry_2
_geom_angle_site_symmetry_3
_geom_angle_publ_flag
O1 SN1 O2 76.6(2) . . . ?
O1 SN1 O3 74.8(2) . . . ?
O1 SN1 O7 81.3(3) . . . ?
O1 SN1 O9 84.6(3) . . . ?
O1 SN1 C1 178.4(3) . . . ?
O2 SN1 O3 150.7(2) . . . ?
O2 SN1 O7 87.4(3) . . . ?
O2 SN1 O9 88.3(3) . . . ?
O2 SN1 C1 101.7(3) . . . ?
O3 SN1 O7 94.8(3) . . . ?
O3 SN1 O9 82.5(3) . . . ?
O3 SN1 C1 106.8(3) . . . ?
O7 SN1 O9 165.8(3) . . . ?
O7 SN1 C1 98.4(4) . . . ?
O9 SN1 C1 95.7(3) . . . ?
O1 SN2 O2 78.8(2) . . . ?
O1 SN2 O4 112.7(3) . . . ?
O1 SN2 O4 93.0(2) . . . ?
O1 SN2 C6 112.0(3) . . . ?
O2 SN2 O4 91.1(3) . . . ?
O2 SN2 O4 159.6(3) . . . ?
O2 SN2 C6 104.4(3) . . . ?
O4 SN2 O4 74.6(3) . . . ?
O4 SN2 C6 134.7(3) . . . ?
O4 SN2 C6 96.0(3) 3_556 3_556 3_556 ?
O2 SN3 O5 88.1(2) . . . ?
O2 SN3 O11 99.3(3) . . . ?
O2 SN3 O13 90.3(3) . . . ?
O2 SN3 O15 169.3(2) . . . ?
O2 SN3 C3 99.8(3) . . . ?
O5 SN3 O11 86.8(3) . . . ?
O5 SN3 O13 91.4(3) . . . ?
O5 SN3 O15 82.3(3) . . . ?
O5 SN3 C3 171.5(3) . . . ?
O11 SN3 O13 170.1(3) . . . ?
O11 SN3 O15 84.8(3) . . . ?
O11 SN3 C3 89.0(3) . . . ?
O13 SN3 O15 85.3(3) . . . ?
O13 SN3 C3 91.5(3) . . . ?
O15 SN3 C3 90.0(3) . . . ?
O4 SN4 O5 90.7(3) . . . ?
O4 SN4 O6 91.6(3) . . . ?
O4 SN4 O12 92.0(3) . . . ?
O4 SN4 O17 173.4(3) . . . ?
O4 SN4 C4 94.9(3) . . . ?
O5 SN4 O6 74.7(2) . . . ?
O5 SN4 O12 87.5(3) . . . ?
O5 SN4 O17 83.5(3) . . . ?
O5 SN4 C4 171.0(3) . . . ?
O6 SN4 O12 161.8(3) . . . ?
O6 SN4 O17 90.0(3) . . . ?
O6 SN4 C4 112.1(3) . . . ?
O12 SN4 O17 84.6(3) . . . ?
O12 SN4 C4 85.3(3) . . . ?
O17 SN4 C4 90.4(3) . . . ?
O5 SN5 O6 75.8(2) . . . ?
O5 SN5 O14 87.6(3) . . . ?
O5 SN5 O16 90.3(3) . . . ?
O5 SN5 O18 87.5(3) . . . ?
O5 SN5 C7 170.5(4) . . . ?
O6 SN5 O14 109.3(3) . . . ?
O6 SN5 O16 161.5(3) . . . ?
O6 SN5 O18 89.9(3) . . . ?
O6 SN5 C7 97.2(3) . . . ?
O14 SN5 O16 81.8(3) . . . ?
O14 SN5 O18 158.3(3) . . . ?
O14 SN5 C7 88.9(4) . . . ?
O16 SN5 O18 77.2(3) . . . ?
O16 SN5 C7 97.8(4) . . . ?
O18 SN5 C7 98.9(4) . . . ?
O1 SN6 O3 74.8(2) 3_556 3_556 3_556 ?
O1 SN6 O6 86.3(2) 3_556 3_556 3_556 ?
O1 SN6 O10 78.2(3) 3_556 3_556 3_556 ?
O1 SN6 O19 89.0(3) 3_556 3_556 3_556 ?
O1 SN6 C9 163.7(4) 3_556 3_556 3_556 ?
O3 SN6 O6 161.0(2) 3_556 3_556 3_556 ?
O3 SN6 O10 84.0(3) 3_556 3_556 3_556 ?
O3 SN6 O19 86.9(3) 3_556 3_556 3_556 ?
O3 SN6 C9 97.6(3) 3_556 3_556 3_556 ?
O6 SN6 O10 93.5(3) . . . ?
O6 SN6 O19 91.7(3) . . . ?
O6 SN6 C9 101.0(3) . . . ?
O10 SN6 O19 165.9(3) 3_556 3_556 3_556 ?
O10 SN6 C9 86.7(4) 3_556 3_556 3_556 ?
O19 SN6 C9 105.2(4) . . . ?
SN1 O1 SN2 103.2(3) . . . ?
SN1 O1 SN6 104.5(2) . . . ?
SN2 O1 SN6 151.8(3) . . . ?
SN1 O2 SN2 100.3(3) . . . ?
SN1 O2 SN3 125.1(3) . . . ?
SN2 O2 SN3 134.6(3) . . . ?
SN1 O3 SN6 105.2(3) . . . ?
SN2 O4 SN2 105.4(3) . . . ?
SN2 O4 SN4 135.7(3) . . . ?
SN2 O4 SN4 114.6(3) 3_556 3_556 3_556 ?
SN3 O5 SN4 130.8(3) . . . ?
SN3 O5 SN5 127.3(3) . . . ?
SN4 O5 SN5 101.7(3) . . . ?
SN4 O6 SN5 103.2(3) . . . ?
SN4 O6 SN6 128.3(3) . . . ?
SN5 O6 SN6 128.3(3) . . . ?
SN1 O7 C10 117.7(6) . . . ?
SN1 O9 C12 127.5(7) . . . ?
SN6 O10 C12 129.6(7) 3_556 3_556 3_556 ?
SN3 O11 C14 130.9(6) . . . ?
SN4 O12 C14 134.0(7) . . . ?
SN3 O13 C16 135.5(7) . . . ?
SN5 O14 C16 126.7(7) . . . ?
SN3 O15 C18 129.6(6) . . . ?
SN5 O16 C18 126.8(6) . . . ?
SN4 O17 C20 129.4(7) . . . ?
SN5 O18 C20 128.4(7) . . . ?
SN6 O19 C22 120.7(7) . . . ?
SN1 C1 C2 121.8(9) . . . ?
SN1 C1 C2' 111.6(10) . . . ?
C2 C1 C2' 55.7(12) . . . ?
C1 C2 C2' 61.6(13) . . . ?
C1 C2 C3 115.3(15) . . . ?
C2' C2 C3 62.7(13) . . . ?
C1 C2' C2 62.6(14) . . . ?
C1 C2' C3 115.6(16) . . . ?
C2 C2' C3 62.1(13) . . . ?
SN3 C3 C2 112.5(10) . . . ?
SN3 C3 C2' 122.8(10) . . . ?
C2 C3 C2' 55.2(12) . . . ?
SN4 C4 C5 113.5(6) . . . ?
SN4 C4 H41 108.5 . . . no
SN4 C4 H42 108.5 . . . no
C5 C4 H41 108.5 . . . no
C5 C4 H42 108.5 . . . no
H41 C4 H42 109.4 . . . no
C4 C5 C6 115.5(8) . . . ?
C4 C5 H51 108.0 . . . no
C4 C5 H52 107.9 . . . no
C6 C5 H51 108.0 . . . no
C6 C5 H52 108.0 . . . no
H51 C5 H52 109.4 . . . no
SN2 C6 C5 114.2(7) 3_556 3_556 3_556 ?
SN2 C6 H61 108.3 3_556 3_556 3_556 no
SN2 C6 H62 108.3 3_556 3_556 3_556 no
C5 C6 H61 108.3 . . . no
C5 C6 H62 108.3 . . . no
H61 C6 H62 109.5 . . . no
SN5 C7 C8 116.5(8) . . . ?
SN5 C7 H71 107.7 . . . no
SN5 C7 H72 107.7 . . . no
C8 C7 H71 107.7 . . . no
C8 C7 H72 107.6 . . . no
H71 C7 H72 109.5 . . . no
C7 C8 C9 115.2(10) . . . ?
C7 C8 H81 108.1 . . . no
C7 C8 H82 108.1 . . . no
C9 C8 H81 108.0 . . . no
C9 C8 H82 107.9 . . . no
H81 C8 H82 109.4 . . . no
SN6 C9 C8 119.9(7) . . . ?
SN6 C9 H91 106.8 . . . no
SN6 C9 H92 106.8 . . . no
C8 C9 H91 106.9 . . . no
C8 C9 H92 106.8 . . . no
H91 C9 H92 109.4 . . . no
O7 C10 O8 124.4(10) . . . ?
O7 C10 C11 111.8(9) . . . ?
O8 C10 C11 123.8(10) . . . ?
CL1 C11 C10 115.2(8) . . . ?
CL1 C11 H111 108.1 . . . no
CL1 C11 H112 108.0 . . . no
C10 C11 H111 108.0 . . . no
C10 C11 H112 108.0 . . . no
H111 C11 H112 109.5 . . . no
O9 C12 O10 128.4(10) . . . ?
O9 C12 C13 112.7(9) . . . ?
O10 C12 C13 119.0(10) . . . ?
CL2 C13 C12 114.2(8) . . . ?
CL2 C13 H131 108.3 . . . no
CL2 C13 H132 108.3 . . . no
C12 C13 H131 108.3 . . . no
C12 C13 H132 108.3 . . . no
H131 C13 H132 109.5 . . . no
O11 C14 O12 126.5(10) . . . ?
O11 C14 C15 114.6(9) . . . ?
O12 C14 C15 118.9(10) . . . ?
CL3 C15 C14 114.3(8) . . . ?
CL3 C15 H151 108.3 . . . no
CL3 C15 H152 108.2 . . . no
C14 C15 H151 108.3 . . . no
C14 C15 H152 108.2 . . . no
H151 C15 H152 109.4 . . . no
O13 C16 O14 125.9(10) . . . ?
O13 C16 C17 113.6(9) . . . ?
O14 C16 C17 120.5(9) . . . ?
CL4 C17 C16 115.5(8) . . . ?
CL4 C17 H171 107.9 . . . no
CL4 C17 H172 107.9 . . . no
C16 C17 H171 108.0 . . . no
C16 C17 H172 108.0 . . . no
H171 C17 H172 109.4 . . . no
O15 C18 O16 126.9(10) . . . ?
O15 C18 C19 115.1(9) . . . ?
O16 C18 C19 118.0(9) . . . ?
CL5 C19 C18 114.8(8) . . . ?
CL5 C19 H191 108.1 . . . no
CL5 C19 H192 108.1 . . . no
C18 C19 H191 108.2 . . . no
C18 C19 H192 108.1 . . . no
H191 C19 H192 109.5 . . . no
O17 C20 O18 128.1(10) . . . ?
O17 C20 C21 112.3(9) . . . ?
O18 C20 C21 119.5(9) . . . ?
CL6 C21 C20 112.3(8) . . . ?
CL6 C21 H211 108.8 . . . no
CL6 C21 H212 108.7 . . . no
C20 C21 H211 108.8 . . . no
C20 C21 H212 108.8 . . . no
H211 C21 H212 109.5 . . . no
O19 C22 O20 126.1(10) . . . ?
O19 C22 C23 111.6(9) . . . ?
O20 C22 C23 122.2(10) . . . ?
CL7 C23 C22 113.7(8) . . . ?
CL7 C23 H231 108.4 . . . no
CL7 C23 H232 108.4 . . . no
C22 C23 H231 108.4 . . . no
C22 C23 H232 108.4 . . . no
H231 C23 H232 109.5 . . . no

loop_
_geom_bond_atom_site_label_1
_geom_bond_atom_site_label_2
_geom_bond_distance
_geom_bond_publ_flag
SN1 O1 2.086(6) ?
SN1 O2 2.093(6) ?
SN1 O3 2.066(6) ?
SN1 O7 2.124(7) ?
SN1 O9 2.203(7) ?
SN1 C1 2.125(10) ?
SN2 O1 2.002(6) ?
SN2 O2 2.080(6) ?
SN2 O4 1.994(7) ?
SN2 O4 2.128(6) ?
SN2 C6 2.130(10) ?
SN3 O2 2.044(6) ?
SN3 O5 2.024(6) ?
SN3 O11 2.165(7) ?
SN3 O13 2.140(7) ?
SN3 O15 2.214(7) ?
SN3 C3 2.134(10) ?
SN4 O4 2.036(6) ?
SN4 O5 2.104(6) ?
SN4 O6 2.054(6) ?
SN4 O12 2.153(6) ?
SN4 O17 2.179(7) ?
SN4 C4 2.134(10) ?
SN5 O5 2.050(6) ?
SN5 O6 2.058(6) ?
SN5 O14 2.181(7) ?
SN5 O16 2.161(7) ?
SN5 O18 2.147(7) ?
SN5 C7 2.122(10) ?
SN6 O1 2.077(6) ?
SN6 O3 2.077(6) ?
SN6 O6 2.052(6) ?
SN6 O10 2.240(7) ?
SN6 O19 2.111(7) ?
SN6 C9 2.121(11) ?
CL1 C11 1.763(12) ?
CL2 C13 1.770(12) ?
CL3 C15 1.769(13) ?
CL4 C17 1.756(12) ?
CL5 C19 1.766(12) ?
CL6 C21 1.766(12) ?
CL7 C23 1.769(12) ?
O7 C10 1.289(12) ?
O8 C10 1.217(12) ?
O9 C12 1.261(12) ?
O10 C12 1.252(12) ?
O11 C14 1.259(12) ?
O12 C14 1.242(11) ?
O13 C16 1.276(11) ?
O14 C16 1.258(12) ?
O15 C18 1.249(11) ?
O16 C18 1.273(11) ?
O17 C20 1.260(12) ?
O18 C20 1.237(12) ?
O19 C22 1.288(12) ?
O20 C22 1.220(12) ?
C1 C2 1.52(2) ?
C1 C2' 1.50(3) ?
C2 C2' 1.41(3) ?
C2 C3 1.52(2) ?
C2' C3 1.53(2) ?
C4 C5 1.542(13) ?
C4 H41 0.95 no
C4 H42 0.95 no
C5 C6 1.52(1) ?
C5 H51 0.95 no
C5 H52 0.95 no
C6 H61 0.95 no
C6 H62 0.95 no
C7 C8 1.50(2) ?
C7 H71 0.95 no
C7 H72 0.95 no
C8 C9 1.54(2) ?
C8 H81 0.95 no
C8 H82 0.95 no
C9 H91 0.95 no
C9 H92 0.95 no
C10 C11 1.51(2) ?
C11 H111 0.95 no
C11 H112 0.95 no
C12 C13 1.50(2) ?
C13 H131 0.95 no
C13 H132 0.95 no
C14 C15 1.50(2) ?
C15 H151 0.95 no
C15 H152 0.95 no
C16 C17 1.50(2) ?
C17 H171 0.95 no
C17 H172 0.95 no
C18 C19 1.51(2) ?
C19 H191 0.95 no
C19 H192 0.95 no
C20 C21 1.52(2) ?
C21 H211 0.95 no
C21 H212 0.95 no
C22 C23 1.49(2) ?
C23 H231 0.95 no
C23 H232 0.95 no

loop_
_geom_contact_atom_site_label_1
_geom_contact_atom_site_label_2
_geom_contact_distance
_geom_contact_site_symmetry_2
_geom_contact_publ_flag
O3 O8 2.576(9) 3 no
O3 C10 3.592(11) 3 no
O8 O8 3.22(2) 3 no
O11 C7 3.209(13) 4_454 no
O11 C8 3.46(1) 4_454 no
O15 C7 3.439(12) 4_454 no
O15 C8 3.54(1) 4_454 no
C2' C21 3.57(3) 4_554 no

loop_
_geom_torsion_atom_site_label_1
_geom_torsion_atom_site_label_2
_geom_torsion_atom_site_label_3
_geom_torsion_atom_site_label_4
_geom_torsion
_geom_torsion_publ_flag
SN1 O1 SN2 O2 7.7(3) no
SN1 O1 SN2 O4 94.2(3) no
SN1 O1 SN2 O4 168.8(3) no
SN1 O1 SN2 C6 -93.5(4) no
SN1 O1 SN6 O3 6.4(3) no
SN1 O1 SN6 O6 -174.8(3) no
SN1 O1 SN6 O10 -80.5(3) no
SN1 O1 SN6 O19 93.4(3) no
SN1 O1 SN6 C9 -57.6(13) no
SN1 O2 SN2 O1 -7.6(3) no
SN1 O2 SN2 O4 -120.5(3) no
SN1 O2 SN2 O4 -75.5(7) no
SN1 O2 SN2 C6 102.5(3) no
SN1 O2 SN3 O5 157.2(4) no
SN1 O2 SN3 O11 70.7(4) no
SN1 O2 SN3 O13 -111.5(4) no
SN1 O2 SN3 O15 -177.0(12) no
SN1 O2 SN3 C3 -19.9(5) no
SN1 O3 SN6 O1 -6.5(3) no
SN1 O3 SN6 O6 -10.1(10) no
SN1 O3 SN6 O10 73.0(3) no
SN1 O3 SN6 O19 -96.3(3) no
SN1 O3 SN6 C9 158.8(4) no
SN1 O7 C10 O8 18.5(14) no
SN1 O7 C10 C11 -161.5(7) no
SN1 O9 C12 O10 3.8(15) no
SN1 O9 C12 C13 -175.2(6) no
SN1 C1 C2 C2' 95.9(14) no
SN1 C1 C2 C3 62.1(18) no
SN1 C1 C2' C2 -114.6(12) no
SN1 C1 C2' C3 -81.0(16) no
SN2 O1 SN1 O2 -7.7(3) no
SN2 O1 SN1 O3 179.1(4) no
SN2 O1 SN1 O7 81.7(3) no
SN2 O1 SN1 O9 -97.2(3) no
SN2 O1 SN1 C1 3(12) no
SN2 O1 SN6 O3 174.9(8) no
SN2 O1 SN6 O6 -6.3(8) no
SN2 O1 SN6 O10 88.0(8) no
SN2 O1 SN6 O19 -98.0(8) no
SN2 O1 SN6 C9 110.9(13) no
SN2 O2 SN1 O1 7.3(3) no
SN2 O2 SN1 O3 20.9(7) no
SN2 O2 SN1 O7 -74.4(3) no
SN2 O2 SN1 O9 92.1(3) no
SN2 O2 SN1 C1 -172.4(4) no
SN2 O2 SN3 O5 -25.0(5) no
SN2 O2 SN3 O11 -111.5(5) no
SN2 O2 SN3 O13 66.3(5) no
SN2 O2 SN3 O15 0.8(18) no
SN2 O2 SN3 C3 157.9(5) no
SN2 O4 SN2 O1 112.7(3) no
SN2 O4 SN2 O2 47.2(8) no
SN2 O4 SN2 O4 0.0000 no
SN2 O4 SN2 C6 -134.7(3) no
SN2 O4 SN4 SN5 -38.6(5) no
SN2 O4 SN4 O5 -1.4(5) no
SN2 O4 SN4 O6 -76.1(5) no
SN2 O4 SN4 O12 86.1(5) no
SN2 O4 SN4 O17 27.8(25) no
SN2 O4 SN4 C4 171.6(5) no
SN2 O4 SN2 O1 -86.8(3) no
SN2 O4 SN2 O2 -165.2(3) no
SN2 O4 SN2 O4 0.0000 no
SN2 O4 SN2 C6 83.2(5) no
SN2 O4 SN4 SN5 -113.9(3) no
SN2 O4 SN4 O5 -151.2(3) no
SN2 O4 SN4 O6 -76.5(3) no
SN2 O4 SN4 O12 121.3(3) no
SN2 O4 SN4 O17 179.6(20) no
SN2 O4 SN4 C4 35.9(4) no
SN2 C6 C5 C4 44.6(10) no
SN2 C6 C5 H51 165.6(7) no
SN2 C6 C5 H52 -76.2(9) no
SN3 O2 SN1 O1 -174.3(5) no
SN3 O2 SN1 O3 -160.8(4) no
SN3 O2 SN1 O7 104.0(4) no
SN3 O2 SN1 O9 -89.5(4) no
SN3 O2 SN1 C1 6.0(5) no
SN3 O2 SN2 O1 174.3(5) no
SN3 O2 SN2 O4 61.3(5) no
SN3 O2 SN2 O4 106.4(7) no
SN3 O2 SN2 C6 -75.6(5) no
SN3 O5 SN4 SN5 174.7(6) no
SN3 O5 SN4 O4 66.8(4) no
SN3 O5 SN4 O6 158.3(5) no
SN3 O5 SN4 O12 -25.1(4) no
SN3 O5 SN4 O17 -110.0(5) no
SN3 O5 SN4 C4 -61.9(21) no
SN3 O5 SN5 SN4 -175.0(6) no
SN3 O5 SN5 O6 -158.7(5) no
SN3 O5 SN5 O14 -48.1(4) no
SN3 O5 SN5 O16 33.7(4) no
SN3 O5 SN5 O18 110.8(4) no
SN3 O5 SN5 C7 -116.1(21) no
SN3 O11 C14 O12 9.4(16) no
SN3 O11 C14 C15 -170.7(7) no
SN3 O13 C16 O14 -7.5(17) no
SN3 O13 C16 C17 171.5(7) no
SN3 O15 C18 O16 -11.8(16) no
SN3 O15 C18 C19 169.5(7) no
SN3 C3 C2 C1 -81.8(15) no
SN3 C3 C2 C2' -115.2(13) no
SN3 C3 C2' C1 62.3(19) no
SN3 C3 C2' C2 96.2(14) no
SN4 O4 SN2 O1 -118.9(4) no
SN4 O4 SN2 O2 -40.6(5) no
SN4 O4 SN2 O4 154.2(6) no
SN4 O4 SN2 C6 71.1(6) no
SN4 O4 SN2 O1 -47.8(3) no
SN4 O4 SN2 O2 -113.3(6) no
SN4 O4 SN2 O4 -160.5(5) no
SN4 O4 SN2 C6 64.7(4) no
SN4 O5 SN3 O2 -54.7(4) no
SN4 O5 SN3 O11 44.7(4) no
SN4 O5 SN3 O13 -145.0(4) no
SN4 O5 SN3 O15 130.0(5) no
SN4 O5 SN3 C3 105.1(22) no
SN4 O5 SN5 O6 16.3(3) no
SN4 O5 SN5 O14 126.9(3) no
SN4 O5 SN5 O16 -151.4(3) no
SN4 O5 SN5 O18 -74.2(3) no
SN4 O5 SN5 C7 58.9(22) no
SN4 O6 SN5 O5 -16.8(3) no
SN4 O6 SN5 O14 -99.1(3) no
SN4 O6 SN5 O16 25.5(9) no
SN4 O6 SN5 O18 70.6(3) no
SN4 O6 SN5 C7 169.6(4) no
SN4 O6 SN6 O1 39.8(4) no
SN4 O6 SN6 O3 36.3(11) no
SN4 O6 SN6 O10 117.8(4) no
SN4 O6 SN6 O19 -49.1(4) no
SN4 O6 SN6 C9 -154.9(5) no
SN4 O12 C14 O11 36.4(16) no
SN4 O12 C14 C15 -143.4(8) no
SN4 O17 C20 O18 3.0(16) no
SN4 O17 C20 C21 -174.9(6) no
SN4 C4 C5 C6 87.7(9) no
SN4 C4 C5 H51 -151.4(7) no
SN4 C4 C5 H52 -33.2(11) no
SN5 O5 SN3 O2 118.8(4) no
SN5 O5 SN3 O11 -141.7(4) no
SN5 O5 SN3 O13 28.5(4) no
SN5 O5 SN3 O15 -56.5(4) no
SN5 O5 SN3 C3 -81.4(23) no
SN5 O5 SN4 O4 -107.9(3) no
SN5 O5 SN4 O6 -16.4(3) no
SN5 O5 SN4 O12 160.1(3) no
SN5 O5 SN4 O17 75.3(3) no
SN5 O5 SN4 C4 123.4(19) no
SN5 O6 SN4 O4 106.7(3) no
SN5 O6 SN4 O5 16.5(3) no
SN5 O6 SN4 O12 5.3(10) no
SN5 O6 SN4 O17 -66.8(3) no
SN5 O6 SN4 C4 -157.3(3) no
SN5 O6 SN6 O1 -146.5(4) no
SN5 O6 SN6 O3 -150.0(7) no
SN5 O6 SN6 O10 -68.5(4) no
SN5 O6 SN6 O19 124.6(4) no
SN5 O6 SN6 C9 18.7(5) no
SN5 O14 C16 O13 -34.8(15) no
SN5 O14 C16 C17 146.3(8) no
SN5 O16 C18 O15 -39.4(15) no
SN5 O16 C18 C19 139.2(8) no
SN5 O18 C20 O17 2.7(16) no
SN5 O18 C20 C21 -179.6(7) no
SN5 C7 C8 C9 82.3(11) no
SN5 C7 C8 H81 -156.8(8) no
SN5 C7 C8 H82 -38.5(13) no
SN6 O1 SN1 O2 -166.8(3) no
SN6 O1 SN1 O3 6.4(3) no
SN6 O1 SN1 O7 103.9(3) no
SN6 O1 SN1 O9 -77.3(3) no
SN6 O1 SN1 C1 -177(12) no
SN6 O1 SN2 O2 160.9(8) no
SN6 O1 SN2 O4 -0.2(8) no
SN6 O1 SN2 O4 74.4(8) no
SN6 O1 SN2 C6 -97.9(8) no
SN6 O3 SN1 O1 -6.4(3) no
SN6 O3 SN1 O2 7.2(7) no
SN6 O3 SN1 O7 -86.0(3) no
SN6 O3 SN1 O9 79.9(3) no
SN6 O3 SN1 C1 173.7(4) no
SN6 O6 SN4 O4 -78.4(4) no
SN6 O6 SN4 O5 -168.6(5) no
SN6 O6 SN4 O12 -179.8(6) no
SN6 O6 SN4 O17 108.1(4) no
SN6 O6 SN4 C4 17.6(5) no
SN6 O6 SN5 O5 168.3(5) no
SN6 O6 SN5 O14 86.0(4) no
SN6 O6 SN5 O16 -149.4(6) no
SN6 O6 SN5 O18 -104.3(4) no
SN6 O6 SN5 C7 -5.3(5) no
SN6 O10 C12 O9 16.0(15) no
SN6 O10 C12 C13 -162.9(7) no
SN6 O19 C22 O20 -0.4(14) no
SN6 O19 C22 C23 175.4(6) no
SN6 C9 C8 C7 -59.7(12) no
SN6 C9 C8 H81 179.4(8) no
SN6 C9 C8 H82 61.2(12) no
CL1 C11 C10 O7 179.4(8) no
CL1 C11 C10 O8 -0.6(15) no
CL2 C13 C12 O9 -170.5(7) no
CL2 C13 C12 O10 10.4(13) no
CL3 C15 C14 O11 -177.8(8) no
CL3 C15 C14 O12 2.0(14) no
CL4 C17 C16 O13 -174.6(8) no
CL4 C17 C16 O14 4.4(14) no
CL5 C19 C18 O15 -161.5(8) no
CL5 C19 C18 O16 19.7(13) no
CL6 C21 C20 O17 -166.0(7) no
CL6 C21 C20 O18 15.9(13) no
CL7 C23 C22 O19 -174.9(7) no
CL7 C23 C22 O20 1.2(13) no
O1 SN1 O7 C10 114.1(7) no
O1 SN1 O9 C12 -32.7(8) no
O1 SN1 C1 C2 -30(13) no
O1 SN1 C1 C2' 32(13) no
O1 SN2 C6 C5 -69.4(7) no
O1 SN2 C6 H61 169.9(6) no
O1 SN2 C6 H62 51.3(8) no
O1 SN6 O10 C12 52.5(8) no
O1 SN6 O19 C22 149.8(7) no
O1 SN6 C9 C8 -124.0(12) no
O1 SN6 C9 H91 114.4(12) no
O1 SN6 C9 H92 -2.6(19) no
O2 SN1 O7 C10 -169.0(7) no
O2 SN1 O9 C12 -109.5(8) no
O2 SN1 C1 C2 -20.2(12) no
O2 SN1 C1 C2' 42.0(11) no
O2 SN2 C6 C5 -152.9(6) no
O2 SN2 C6 H61 86.3(7) no
O2 SN2 C6 H62 -32.2(8) no
O2 SN3 O11 C14 45.7(9) no
O2 SN3 O13 C16 -77.6(9) no
O2 SN3 O15 C18 26.8(20) no
O2 SN3 C3 C2 54.5(11) no
O2 SN3 C3 C2' -7.6(13) no
O3 SN1 O7 C10 40.2(7) no
O3 SN1 O9 C12 42.6(8) no
O3 SN1 C1 C2 153.1(12) no
O3 SN1 C1 C2' -144.7(11) no
O3 SN6 O10 C12 -23.2(8) no
O3 SN6 O19 C22 -135.3(7) no
O3 SN6 C9 C8 174.9(8) no
O3 SN6 C9 H91 53.4(9) no
O3 SN6 C9 H92 -63.6(8) no
O4 SN2 O4 SN2 0.0000 no
O4 SN2 C6 C5 100.7(7) no
O4 SN2 C6 H61 -20.0(10) no
O4 SN2 C6 H62 -138.6(6) no
O4 SN2 O4 SN2 0.0000 no
O4 SN2 C6 C5 -26.4(7) no
O4 SN2 C6 H61 94.4(7) no
O4 SN2 C6 H62 -147.1(7) no
O4 SN4 O12 C14 -116.7(10) no
O4 SN4 O17 C20 -72.2(24) no
O4 SN4 C4 C5 -35.9(7) no
O4 SN4 C4 H41 84.8(8) no
O4 SN4 C4 H42 -156.5(7) no
O5 SN3 O11 C14 -41.9(9) no
O5 SN3 O13 C16 10.6(9) no
O5 SN3 O15 C18 52.8(9) no
O5 SN3 C3 C2 -105.0(23) no
O5 SN3 C3 C2' -167.1(20) no
O5 SN4 O12 C14 -26.1(9) no
O5 SN4 O17 C20 -42.8(8) no
O5 SN4 C4 C5 92.6(21) no
O5 SN4 C4 H41 -146.8(15) no
O5 SN4 C4 H42 -28.0(25) no
O5 SN5 O14 C16 55.0(8) no
O5 SN5 O16 C18 26.3(8) no
O5 SN5 O18 C20 34.7(8) no
O5 SN5 C7 C8 -84.6(23) no
O5 SN5 C7 H71 36.4(27) no
O5 SN5 C7 H72 154.4(16) no
O6 SN4 O12 C14 -15.4(15) no
O6 SN4 O17 C20 31.8(8) no
O6 SN4 C4 C5 -129.6(6) no
O6 SN4 C4 H41 -9.0(9) no
O6 SN4 C4 H42 109.8(7) no
O6 SN5 O14 C16 129.0(8) no
O6 SN5 O16 C18 -14.4(13) no
O6 SN5 O18 C20 -41.0(8) no
O6 SN5 C7 C8 -43.3(9) no
O6 SN5 C7 H71 77.8(8) no
O6 SN5 C7 H72 -164.2(8) no
O6 SN6 O10 C12 -138.0(8) no
O6 SN6 O19 C22 -63.6(7) no
O6 SN6 C9 C8 8.7(9) no
O6 SN6 C9 H91 130.3(8) no
O6 SN6 C9 H92 -112.7(8) no
O7 SN1 O9 C12 -37.3(15) no
O7 SN1 C1 C2 -109.3(12) no
O7 SN1 C1 C2' -47.1(11) no
O7 C10 C11 H111 58.6(13) no
O7 C10 C11 H112 -59.7(13) no
O8 C10 C11 H111 -121.5(12) no
O8 C10 C11 H112 120.2(12) no
O9 SN1 O7 C10 118.7(11) no
O9 SN1 C1 C2 69.2(12) no
O9 SN1 C1 C2' 131.4(11) no
O9 C12 C13 H131 68.8(13) no
O9 C12 C13 H132 -49.8(13) no
O10 SN6 O19 C22 174.9(9) no
O10 SN6 C9 C8 -101.6(9) no
O10 SN6 C9 H91 136.8(8) no
O10 SN6 C9 H92 19.8(8) no
O10 C12 C13 H131 -110.3(11) no
O10 C12 C13 H132 131.1(10) no
O11 SN3 O13 C16 89.6(18) no
O11 SN3 O15 C18 140.3(9) no
O11 SN3 C3 C2 -44.8(11) no
O11 SN3 C3 C2' -106.9(12) no
O11 C14 C15 H151 61.4(14) no
O11 C14 C15 H152 -57.2(14) no
O12 SN4 O17 C20 -130.9(8) no
O12 SN4 C4 C5 55.7(7) no
O12 SN4 C4 H41 176.3(8) no
O12 SN4 C4 H42 -64.9(7) no
O12 C14 C15 H151 -118.7(12) no
O12 C14 C15 H152 122.7(11) no
O13 SN3 O11 C14 -121.4(15) no
O13 SN3 O15 C18 -39.2(9) no
O13 SN3 C3 C2 145.1(11) no
O13 SN3 C3 C2' 83.0(12) no
O13 C16 C17 H171 64.5(12) no
O13 C16 C17 H172 -53.8(13) no
O14 SN5 O16 C18 113.8(8) no
O14 SN5 O18 C20 111.7(10) no
O14 SN5 C7 C8 -152.6(8) no
O14 SN5 C7 H71 -31.5(8) no
O14 SN5 C7 H72 86.5(8) no
O14 C16 C17 H171 -116.5(11) no
O14 C16 C17 H172 125.3(11) no
O15 SN3 O11 C14 -124.4(9) no
O15 SN3 O13 C16 92.7(9) no
O15 SN3 C3 C2 -129.6(11) no
O15 SN3 C3 C2' 168.3(12) no
O15 C18 C19 H191 77.7(12) no
O15 C18 C19 H192 -40.8(14) no
O16 SN5 O14 C16 -35.7(8) no
O16 SN5 O18 C20 125.6(9) no
O16 SN5 C7 C8 125.9(8) no
O16 SN5 C7 H71 -113.0(8) no
O16 SN5 C7 H72 5.0(9) no
O16 C18 C19 H191 -101.1(12) no
O16 C18 C19 H192 140.4(10) no
O17 SN4 O12 C14 57.6(9) no
O17 SN4 C4 C5 140.2(7) no
O17 SN4 C4 H41 -99.2(8) no
O17 SN4 C4 H42 19.6(7) no
O17 C20 C21 H211 73.5(12) no
O17 C20 C21 H212 -45.6(13) no
O18 SN5 O14 C16 -22.0(12) no
O18 SN5 O16 C18 -61.0(8) no
O18 SN5 C7 C8 47.7(9) no
O18 SN5 C7 H71 168.8(8) no
O18 SN5 C7 H72 -73.2(8) no
O18 C20 C21 H211 -104.5(12) no
O18 C20 C21 H212 136.3(11) no
O19 SN6 O10 C12 -26.8(15) no
O19 SN6 C9 C8 -86.1(9) no
O19 SN6 C9 H91 35.5(9) no
O19 SN6 C9 H92 152.5(7) no
O19 C22 C23 H231 64.5(12) no
O19 C22 C23 H232 -54.2(12) no
O20 C22 C23 H231 -119.4(11) no
O20 C22 C23 H232 121.8(11) no
C1 SN1 O7 C10 -67.6(8) no
C1 SN1 O9 C12 148.9(8) no
C1 C2 C2' C3 -145.5(13) no
C1 C2 C3 C2' 33.4(14) no
C1 C2' C2 C3 145.5(13) no
C1 C2' C3 C2 -33.9(14) no
C2 C1 C2' C3 33.7(14) no
C2' C1 C2 C3 -33.8(14) no
C3 SN3 O11 C14 145.5(9) no
C3 SN3 O13 C16 -177.4(10) no
C3 SN3 O15 C18 -130.7(9) no
C4 SN4 SN5 C7 24.8(6) no
C4 SN4 O12 C14 148.5(10) no
C4 SN4 O17 C20 143.9(8) no
C4 C5 C6 H61 -165.4(9) no
C4 C5 C6 H62 76.1(11) no
C6 C5 C4 H41 -32.9(13) no
C6 C5 C4 H42 -151.7(9) no
C7 SN5 O14 C16 -133.8(9) no
C7 SN5 O16 C18 -158.5(8) no
C7 SN5 O18 C20 -138.3(9) no
C7 C8 C9 H91 178.8(10) no
C7 C8 C9 H92 61.8(12) no
C9 SN6 O10 C12 121.2(8) no
C9 SN6 O19 C22 38.2(8) no
C9 C8 C7 H71 -38.8(14) no
C9 C8 C7 H72 -156.7(10) no
H41 C4 C5 H51 88.0(11) no
H41 C4 C5 H52 -153.8(9) no
H42 C4 C5 H51 -30.8(12) no
H42 C4 C5 H52 87.4(11) no
H51 C5 C6 H61 73.7(11) no
H51 C5 C6 H62 -44.8(11) no
H52 C5 C6 H61 -44.5(12) no
H52 C5 C6 H62 -163.1(9) no
H71 C7 C8 H81 82.1(13) no
H71 C7 C8 H82 -159.5(10) no
H72 C7 C8 H81 -35.9(14) no
H72 C7 C8 H82 82.5(13) no
H81 C8 C9 H91 57.9(14) no
H81 C8 C9 H92 -59.2(13) no
H82 C8 C9 H91 -60.3(13) no
H82 C8 C9 H92 -177.4(10) no
